data_1542695
loop_
_publ_author_name
'Liu, Chenguang'
'Zeng, Zhixiong'
'Chen, Renzhi'
'Jiang, Xunjin'
'Wang, Yinglu'
'Zhang, Yandong'

_publ_section_title
;
 Total Synthesis of (+)-Fusarisetin A Driven by a One-Pot Four-Reaction
 Process.
;
_journal_issue 3
_journal_name_full 'Organic letters'
_journal_page_first 624
_journal_page_last 627
_journal_paper_doi 10.1021/acs.orglett.6b00036
_journal_volume 18
_journal_year 2016
_chemical_absolute_configuration s
_chemical_formula_sum 'C18 H24 O3'
_chemical_formula_weight 288.37
_chemical_name_systematic
; 
 ? 
;
_space_group_IT_number 19
_symmetry_cell_setting orthorhombic
_symmetry_space_group_name_Hall 'P 2ac 2ab'
_symmetry_space_group_name_H-M 'P 21 21 21'
_atom_sites_solution_hydrogens geom
_atom_sites_solution_primary direct
_atom_sites_solution_secondary difmap
_audit_creation_method SHELXL-97
_cell_angle_alpha 90.00
_cell_angle_beta 90.00
_cell_angle_gamma 90.00
_cell_formula_units_Z 4
_cell_length_a 7.8269(15)
_cell_length_b 8.7254(17)
_cell_length_c 23.407(5)
_cell_measurement_reflns_used 2511
_cell_measurement_temperature 273(2)
_cell_measurement_theta_max 21.92
_cell_measurement_theta_min 2.49
_cell_volume 1598.5(6)
_computing_structure_refinement 'SHELXL-97 (Sheldrick, 1997)'
_computing_structure_solution 'SHELXS-97 (Sheldrick, 1990)'
_diffrn_ambient_temperature 273(2)
_diffrn_measured_fraction_theta_full 1.000
_diffrn_measured_fraction_theta_max 1.000
_diffrn_measurement_device_type 'CCD area detector'
_diffrn_measurement_method 'phi and omega scans'
_diffrn_radiation_monochromator graphite
_diffrn_radiation_source 'fine-focus sealed tube'
_diffrn_radiation_type MoK\a
_diffrn_radiation_wavelength 0.71073
_diffrn_reflns_av_R_equivalents 0.0649
_diffrn_reflns_av_sigmaI/netI 0.0485
_diffrn_reflns_limit_h_max 9
_diffrn_reflns_limit_h_min -9
_diffrn_reflns_limit_k_max 10
_diffrn_reflns_limit_k_min -10
_diffrn_reflns_limit_l_max 27
_diffrn_reflns_limit_l_min -27
_diffrn_reflns_number 11719
_diffrn_reflns_theta_full 24.99
_diffrn_reflns_theta_max 24.99
_diffrn_reflns_theta_min 1.74
_exptl_absorpt_coefficient_mu 0.080
_exptl_absorpt_correction_T_max 0.9921
_exptl_absorpt_correction_T_min 0.9921
_exptl_absorpt_correction_type multi-scan
_exptl_absorpt_process_details SADABS
_exptl_crystal_colour colorless
_exptl_crystal_density_diffrn 1.198
_exptl_crystal_density_method 'not measured'
_exptl_crystal_description block
_exptl_crystal_F_000 624
_exptl_crystal_size_max 0.10
_exptl_crystal_size_mid 0.10
_exptl_crystal_size_min 0.10
_refine_diff_density_max 0.206
_refine_diff_density_min -0.187
_refine_diff_density_rms 0.039
_refine_ls_abs_structure_details 'Flack H D (1983), Acta Cryst. A39, 876-881'
_refine_ls_abs_structure_Flack 0(2)
_refine_ls_extinction_method none
_refine_ls_goodness_of_fit_ref 1.085
_refine_ls_hydrogen_treatment mixed
_refine_ls_matrix_type full
_refine_ls_number_parameters 193
_refine_ls_number_reflns 2814
_refine_ls_number_restraints 0
_refine_ls_restrained_S_all 1.085
_refine_ls_R_factor_all 0.0731
_refine_ls_R_factor_gt 0.0617
_refine_ls_shift/su_max 0.037
_refine_ls_shift/su_mean 0.008
_refine_ls_structure_factor_coef Fsqd
_refine_ls_weighting_details 'calc w=1/[\s^2^(Fo^2^)+(0.0776P)^2^+0.0000P] where P=(Fo^2^+2Fc^2^)/3'
_refine_ls_weighting_scheme calc
_refine_ls_wR_factor_gt 0.1399
_refine_ls_wR_factor_ref 0.1466
_reflns_number_gt 2418
_reflns_number_total 2814
_reflns_threshold_expression >2sigma(I)
_cod_data_source_file ol6b00036_si_002.cif
_cod_data_source_block p
_cod_original_cell_volume 1598.6(5)
_cod_original_sg_symbol_H-M P212121
_cod_database_code 1542695

loop_
_symmetry_equiv_pos_as_xyz
'x, y, z'
'-x+1/2, -y, z+1/2'
'-x, y+1/2, -z+1/2'
'x+1/2, -y+1/2, -z'

loop_
_atom_site_label
_atom_site_type_symbol
_atom_site_fract_x
_atom_site_fract_y
_atom_site_fract_z
_atom_site_U_iso_or_equiv
_atom_site_adp_type
_atom_site_occupancy
_atom_site_symmetry_multiplicity
_atom_site_calc_flag
_atom_site_refinement_flags
C11 C 0.6581(3) 0.7028(3) 0.14798(10) 0.0364(6) Uani 1 1 d .
C5 C 0.6396(3) 0.8401(3) 0.10642(10) 0.0365(6) Uani 1 1 d .
H5 H 0.6441 0.9330 0.1299 0.044 Uiso 1 1 calc R
O3 O 0.3796(2) 0.6544(2) 0.18982(8) 0.0543(6) Uani 1 1 d .
C14 C 0.5802(3) 0.8105(3) 0.24176(10) 0.0347(6) Uani 1 1 d .
H14 H 0.5134 0.9052 0.2449 0.042 Uiso 1 1 calc R
O2 O 0.4586(4) 0.6581(3) 0.31829(9) 0.0820(9) Uani 1 1 d .
O1 O 0.7334(3) 0.7218(3) 0.32038(8) 0.0664(7) Uani 1 1 d .
C4 C 0.4739(4) 0.8476(3) 0.07308(11) 0.0473(8) Uani 1 1 d .
H4A H 0.3783 0.8454 0.0994 0.057 Uiso 1 1 calc R
H4B H 0.4653 0.7588 0.0484 0.057 Uiso 1 1 calc R
C6 C 0.7921(4) 0.8481(3) 0.06569(11) 0.0443(7) Uani 1 1 d .
H6 H 0.7820 0.7623 0.0389 0.053 Uiso 1 1 calc R
C10 C 0.8198(3) 0.7285(3) 0.18411(11) 0.0413(7) Uani 1 1 d .
H10 H 0.8483 0.6315 0.2029 0.050 Uiso 1 1 calc R
C13 C 0.5190(3) 0.7135(3) 0.19218(10) 0.0364(6) Uani 1 1 d .
C15 C 0.7675(3) 0.8451(3) 0.23094(11) 0.0381(7) Uani 1 1 d .
H15 H 0.7818 0.9504 0.2171 0.046 Uiso 1 1 calc R
C7 C 0.7818(5) 0.9963(4) 0.03105(14) 0.0573(9) Uani 1 1 d .
H7A H 0.7915 1.0830 0.0568 0.069 Uiso 1 1 calc R
H7B H 0.8774 1.0003 0.0047 0.069 Uiso 1 1 calc R
C3 C 0.4650(4) 0.9924(4) 0.03727(12) 0.0529(8) Uani 1 1 d .
H3A H 0.4593 1.0805 0.0624 0.064 Uiso 1 1 calc R
H3B H 0.3611 0.9906 0.0147 0.064 Uiso 1 1 calc R
C16 C 0.8490(4) 0.8259(4) 0.29026(13) 0.0549(8) Uani 1 1 d .
H16 H 0.8472 0.9254 0.3097 0.066 Uiso 1 1 calc R
C17 C 0.5776(5) 0.7220(4) 0.29732(11) 0.0544(9) Uani 1 1 d .
C12 C 0.6542(4) 0.5476(3) 0.11745(12) 0.0509(8) Uani 1 1 d .
H12A H 0.5482 0.5370 0.0972 0.076 Uiso 1 1 calc R
H12B H 0.6643 0.4668 0.1451 0.076 Uiso 1 1 calc R
H12C H 0.7476 0.5418 0.0910 0.076 Uiso 1 1 calc R
C2 C 0.6172(5) 1.0100(3) -0.00235(12) 0.0599(9) Uani 1 1 d .
H2 H 0.6138 0.9255 -0.0299 0.072 Uiso 1 1 calc R
C8 C 0.9564(4) 0.8297(4) 0.09693(14) 0.0564(9) Uani 1 1 d .
H8 H 1.0562 0.8576 0.0780 0.068 Uiso 1 1 calc R
C9 C 0.9708(4) 0.7769(4) 0.14923(14) 0.0547(8) Uani 1 1 d .
H9 H 1.0791 0.7692 0.1653 0.066 Uiso 1 1 calc R
C1 C 0.6074(6) 1.1596(4) -0.03595(16) 0.0905(14) Uani 1 1 d .
H1A H 0.6085 1.2446 -0.0099 0.136 Uiso 1 1 calc R
H1B H 0.5039 1.1616 -0.0579 0.136 Uiso 1 1 calc R
H1C H 0.7038 1.1668 -0.0612 0.136 Uiso 1 1 calc R
C18 C 1.0272(5) 0.7627(5) 0.29327(15) 0.0892(14) Uani 1 1 d .
H18A H 1.0646 0.7610 0.3323 0.134 Uiso 1 1 calc R
H18B H 1.1026 0.8263 0.2712 0.134 Uiso 1 1 calc R
H18C H 1.0284 0.6604 0.2782 0.134 Uiso 1 1 calc R

loop_
_atom_site_aniso_label
_atom_site_aniso_U_11
_atom_site_aniso_U_22
_atom_site_aniso_U_33
_atom_site_aniso_U_23
_atom_site_aniso_U_13
_atom_site_aniso_U_12
C11 0.0406(15) 0.0355(14) 0.0331(13) -0.0046(12) -0.0026(12) 0.0012(12)
C5 0.0408(15) 0.0370(15) 0.0318(13) -0.0071(12) 0.0023(12) -0.0018(13)
O3 0.0440(12) 0.0718(15) 0.0470(12) 0.0071(10) -0.0047(9) -0.0177(10)
C14 0.0424(16) 0.0286(13) 0.0331(13) 0.0014(11) 0.0045(11) 0.0024(12)
O2 0.130(2) 0.0723(17) 0.0432(13) 0.0104(11) 0.0095(14) -0.0473(17)
O1 0.1055(19) 0.0546(14) 0.0392(11) 0.0061(11) -0.0237(12) -0.0045(13)
C4 0.0538(18) 0.0549(19) 0.0333(15) 0.0032(13) -0.0048(13) -0.0044(15)
C6 0.0545(18) 0.0451(17) 0.0333(14) -0.0083(13) 0.0115(13) -0.0030(14)
C10 0.0397(15) 0.0420(15) 0.0421(15) -0.0039(13) -0.0093(12) 0.0080(13)
C13 0.0358(15) 0.0360(15) 0.0374(14) 0.0079(12) -0.0084(11) -0.0010(12)
C15 0.0402(15) 0.0332(14) 0.0409(15) -0.0012(12) -0.0079(12) -0.0012(12)
C7 0.073(2) 0.053(2) 0.0455(18) -0.0016(15) 0.0246(17) -0.0149(17)
C3 0.071(2) 0.0514(19) 0.0364(16) -0.0003(14) -0.0132(16) -0.0008(16)
C16 0.064(2) 0.0486(17) 0.0525(17) -0.0094(15) -0.0206(16) 0.0045(17)
C17 0.094(3) 0.0406(17) 0.0284(14) -0.0063(13) -0.0049(16) -0.0176(18)
C12 0.067(2) 0.0413(16) 0.0445(17) -0.0044(13) -0.0085(15) -0.0028(15)
C2 0.100(3) 0.0490(19) 0.0307(15) -0.0006(14) 0.0007(18) -0.0023(19)
C8 0.0441(18) 0.066(2) 0.0595(19) -0.0074(17) 0.0186(15) -0.0001(16)
C9 0.0318(15) 0.069(2) 0.063(2) -0.0129(18) -0.0015(14) 0.0064(15)
C1 0.132(4) 0.074(3) 0.065(2) 0.023(2) 0.006(2) 0.000(3)
C18 0.090(3) 0.103(3) 0.074(2) -0.033(2) -0.048(2) 0.040(2)

loop_
_atom_type_symbol
_atom_type_description
_atom_type_scat_dispersion_real
_atom_type_scat_dispersion_imag
_atom_type_scat_source
C C 0.0033 0.0016 'International Tables Vol C Tables 4.2.6.8 and 6.1.1.4'
H H 0.0000 0.0000 'International Tables Vol C Tables 4.2.6.8 and 6.1.1.4'
O O 0.0106 0.0060 'International Tables Vol C Tables 4.2.6.8 and 6.1.1.4'

loop_
_geom_angle_atom_site_label_1
_geom_angle_atom_site_label_2
_geom_angle_atom_site_label_3
_geom_angle
C13 C11 C12 111.2(2)
C13 C11 C10 102.01(18)
C12 C11 C10 113.7(2)
C13 C11 C5 108.4(2)
C12 C11 C5 112.9(2)
C10 C11 C5 108.0(2)
C4 C5 C6 110.2(2)
C4 C5 C11 115.9(2)
C6 C5 C11 110.7(2)
C4 C5 H5 106.5
C6 C5 H5 106.5
C11 C5 H5 106.5
C17 C14 C13 111.7(2)
C17 C14 C15 104.9(2)
C13 C14 C15 106.8(2)
C17 C14 H14 111.1
C13 C14 H14 111.1
C15 C14 H14 111.1
C17 O1 C16 111.7(2)
C5 C4 C3 111.1(2)
C5 C4 H4A 109.4
C3 C4 H4A 109.4
C5 C4 H4B 109.4
C3 C4 H4B 109.4
H4A C4 H4B 108.0
C8 C6 C7 113.4(3)
C8 C6 C5 111.3(2)
C7 C6 C5 109.2(2)
C8 C6 H6 107.6
C7 C6 H6 107.6
C5 C6 H6 107.6
C9 C10 C11 113.0(2)
C9 C10 C15 114.1(2)
C11 C10 C15 105.5(2)
C9 C10 H10 108.0
C11 C10 H10 108.0
C15 C10 H10 108.0
O3 C13 C11 126.6(2)
O3 C13 C14 124.0(2)
C11 C13 C14 109.4(2)
C14 C15 C16 103.2(2)
C14 C15 C10 104.0(2)
C16 C15 C10 117.2(2)
C14 C15 H15 110.6
C16 C15 H15 110.6
C10 C15 H15 110.6
C2 C7 C6 112.7(3)
C2 C7 H7A 109.0
C6 C7 H7A 109.1
C2 C7 H7B 109.0
C6 C7 H7B 109.1
H7A C7 H7B 107.8
C4 C3 C2 112.7(3)
C4 C3 H3A 109.1
C2 C3 H3A 109.1
C4 C3 H3B 109.1
C2 C3 H3B 109.1
H3A C3 H3B 107.8
O1 C16 C18 108.9(3)
O1 C16 C15 104.3(2)
C18 C16 C15 117.9(3)
O1 C16 H16 108.5
C18 C16 H16 108.5
C15 C16 H16 108.5
O2 C17 O1 123.2(3)
O2 C17 C14 127.1(3)
O1 C17 C14 109.7(3)
C11 C12 H12A 109.5
C11 C12 H12B 109.5
H12A C12 H12B 109.5
C11 C12 H12C 109.5
H12A C12 H12C 109.5
H12B C12 H12C 109.5
C7 C2 C3 110.2(2)
C7 C2 C1 112.1(3)
C3 C2 C1 111.2(3)
C7 C2 H2 107.7
C3 C2 H2 107.7
C1 C2 H2 107.7
C9 C8 C6 124.7(3)
C9 C8 H8 117.6
C6 C8 H8 117.6
C8 C9 C10 122.7(3)
C8 C9 H9 118.7
C10 C9 H9 118.7
C2 C1 H1A 109.5
C2 C1 H1B 109.5
H1A C1 H1B 109.5
C2 C1 H1C 109.5
H1A C1 H1C 109.5
H1B C1 H1C 109.5
C16 C18 H18A 109.5
C16 C18 H18B 109.5
H18A C18 H18B 109.5
C16 C18 H18C 109.5
H18A C18 H18C 109.5
H18B C18 H18C 109.5

loop_
_geom_bond_atom_site_label_1
_geom_bond_atom_site_label_2
_geom_bond_distance
C11 C13 1.505(4)
C11 C12 1.531(4)
C11 C10 1.539(3)
C11 C5 1.550(3)
C5 C4 1.515(4)
C5 C6 1.529(3)
C5 H5 0.9800
O3 C13 1.208(3)
C14 C17 1.513(4)
C14 C13 1.514(3)
C14 C15 1.518(4)
C14 H14 0.9800
O2 C17 1.191(4)
O1 C17 1.334(4)
O1 C16 1.463(4)
C4 C3 1.518(4)
C4 H4A 0.9700
C4 H4B 0.9700
C6 C8 1.488(4)
C6 C7 1.529(4)
C6 H6 0.9800
C10 C9 1.497(4)
C10 C15 1.551(4)
C10 H10 0.9800
C15 C16 1.537(4)
C15 H15 0.9800
C7 C2 1.512(5)
C7 H7A 0.9700
C7 H7B 0.9700
C3 C2 1.518(4)
C3 H3A 0.9700
C3 H3B 0.9700
C16 C18 1.502(5)
C16 H16 0.9800
C12 H12A 0.9600
C12 H12B 0.9600
C12 H12C 0.9600
C2 C1 1.526(4)
C2 H2 0.9800
C8 C9 1.313(4)
C8 H8 0.9300
C9 H9 0.9300
C1 H1A 0.9600
C1 H1B 0.9600
C1 H1C 0.9600
C18 H18A 0.9600
C18 H18B 0.9600
C18 H18C 0.9600
